data_7011311
loop_
_publ_author_name
'Harry Adams'
'Darren Bradshaw'
'David E. Fenton'

_publ_section_title
;
 Zinc(II) complexes of tetrapodal ligands derived from
 tetra-substituted 1,n-diaminoalcohols
;
_journal_issue 6
_journal_name_full 'J. Chem. Soc., Dalton Trans.'
_journal_page_first 925
_journal_page_last 930
_journal_paper_doi 10.1039/b110264h
_journal_year 2002
_chemical_formula_sum 'C77 H84 B2 N6 O9 Zn2'
_chemical_formula_weight 1389.86
_chemical_name_systematic
; 
? 
;
_space_group_IT_number 14
_symmetry_cell_setting monoclinic
_symmetry_space_group_name_Hall '-P 2yn'
_symmetry_space_group_name_H-M 'P 1 21/n 1'
_atom_sites_solution_hydrogens geom
_atom_sites_solution_primary direct
_atom_sites_solution_secondary difmap
_audit_creation_method SHELXL-97
_cell_angle_alpha 90.00
_cell_angle_beta 90.000(2)
_cell_angle_gamma 90.00
_cell_formula_units_Z 8
_cell_length_a 14.4827(13)
_cell_length_b 21.1339(19)
_cell_length_c 25.765(2)
_cell_measurement_temperature 150(2)
_cell_volume 7886.0(12)
_computing_cell_refinement 'Bruker SMART'
_computing_data_collection 'Bruker SMART'
_computing_data_reduction 'Bruker SHELXTL'
_computing_molecular_graphics 'Bruker SHELXTL'
_computing_publication_material 'Bruker SHELXTL'
_computing_structure_refinement 'SHELXL-97 (Sheldrick, 1997)'
_computing_structure_solution 'SHELXS-97 (Sheldrick, 1990)'
_diffrn_ambient_temperature 150(2)
_diffrn_measured_fraction_theta_full 0.960
_diffrn_measured_fraction_theta_max 0.960
_diffrn_measurement_device_type 'CCD area detector'
_diffrn_measurement_method 'phi and omega scans'
_diffrn_radiation_monochromator graphite
_diffrn_radiation_source 'fine-focus sealed tube'
_diffrn_radiation_type MoK\a
_diffrn_radiation_wavelength 0.71073
_diffrn_reflns_av_R_equivalents 0.1676
_diffrn_reflns_av_sigmaI/netI 0.2194
_diffrn_reflns_limit_h_max 19
_diffrn_reflns_limit_h_min -9
_diffrn_reflns_limit_k_max 27
_diffrn_reflns_limit_k_min -26
_diffrn_reflns_limit_l_max 30
_diffrn_reflns_limit_l_min -34
_diffrn_reflns_number 49871
_diffrn_reflns_theta_full 28.30
_diffrn_reflns_theta_max 28.30
_diffrn_reflns_theta_min 1.25
_exptl_absorpt_coefficient_mu 1.327
_exptl_absorpt_correction_T_max 0.8787
_exptl_absorpt_correction_T_min 0.6761
_exptl_absorpt_correction_type empirical
_exptl_crystal_colour COLOURLESS
_exptl_crystal_density_diffrn 2.341
_exptl_crystal_density_method 'not measured'
_exptl_crystal_description BLOCK
_exptl_crystal_F_000 5840
_exptl_crystal_size_max 0.32
_exptl_crystal_size_mid 0.12
_exptl_crystal_size_min 0.10
_refine_diff_density_max 1.845
_refine_diff_density_min -0.681
_refine_diff_density_rms 0.194
_refine_ls_extinction_method none
_refine_ls_goodness_of_fit_ref 0.916
_refine_ls_hydrogen_treatment mixed
_refine_ls_matrix_type full
_refine_ls_number_parameters 865
_refine_ls_number_reflns 18829
_refine_ls_number_restraints 2
_refine_ls_restrained_S_all 0.916
_refine_ls_R_factor_all 0.1916
_refine_ls_R_factor_gt 0.0857
_refine_ls_shift/su_max 0.001
_refine_ls_shift/su_mean 0.000
_refine_ls_structure_factor_coef Fsqd
_refine_ls_weighting_details 'calc w=1/[\s^2^(Fo^2^)+(0.1205P)^2^+0.0000P] where P=(Fo^2^+2Fc^2^)/3'
_refine_ls_weighting_scheme calc
_refine_ls_wR_factor_gt 0.2189
_refine_ls_wR_factor_ref 0.2625
_reflns_number_gt 7791
_reflns_number_total 18829
_reflns_threshold_expression >2sigma(I)
_cod_data_source_file b110264h.txt
_cod_data_source_block ifn173ha
_cod_depositor_comments
;
The following automatic conversions were performed:
'_symmetry_cell_setting' value 'Monoclinic' changed to 'monoclinic'
according to '/home/saulius/struct/CIF-dictionaries/cif_core.dic'
dictionary named 'cif_core.dic' version 2.4.1 from
2010-06-29.

'_exptl_absorpt_correction_type' value 'Empirical' changed to
'empirical' according to
'/home/saulius/struct/CIF-dictionaries/cif_core.dic' dictionary named
'cif_core.dic' version 2.4.1 from 2010-06-29.

Automatic conversion script
Id: cif_fix_enum 1527 2010-12-29 10:47:43Z saulius 
;
_cod_original_cell_volume 7886.1(12)
_cod_original_sg_symbol_H-M P2(1)/n
_cod_database_code 7011311

loop_
_symmetry_equiv_pos_as_xyz
'x, y, z'
'-x+1/2, y+1/2, -z+1/2'
'-x, -y, -z'
'x-1/2, -y-1/2, z-1/2'

loop_
_atom_site_label
_atom_site_type_symbol
_atom_site_fract_x
_atom_site_fract_y
_atom_site_fract_z
_atom_site_U_iso_or_equiv
_atom_site_adp_type
_atom_site_occupancy
_atom_site_symmetry_multiplicity
_atom_site_calc_flag
_atom_site_refinement_flags
_atom_site_disorder_assembly
_atom_site_disorder_group
Zn1 Zn 0.21388(5) 0.42536(3) 0.18298(3) 0.02572(18) Uani 1 1 d . . .
Zn2 Zn 0.21374(5) 0.42535(3) 0.31704(3) 0.02569(18) Uani 1 1 d . . .
N1 N 0.1751(3) 0.3279(2) 0.34429(19) 0.0298(11) Uani 1 1 d . . .
N2 N 0.0903(3) 0.4432(2) 0.3526(2) 0.0332(12) Uani 1 1 d . . .
N3 N 0.3240(3) 0.4062(2) 0.36416(18) 0.0302(12) Uani 1 1 d . . .
N4 N 0.1755(3) 0.3278(2) 0.15550(18) 0.0277(11) Uani 1 1 d . . .
N5 N 0.0896(3) 0.4431(2) 0.14702(19) 0.0318(12) Uani 1 1 d . . .
N6 N 0.3244(3) 0.4059(2) 0.13599(19) 0.0287(11) Uani 1 1 d . . .
O1 O 0.2187(3) 0.38157(17) 0.24993(16) 0.0312(9) Uani 1 1 d . . .
O2 O 0.2474(3) 0.51308(18) 0.29320(15) 0.0313(10) Uani 1 1 d . . .
O3 O 0.2476(3) 0.51298(18) 0.20681(15) 0.0316(10) Uani 1 1 d . . .
B1 B 0.2494(5) 0.6254(3) 0.0266(3) 0.0286(15) Uani 1 1 d . . .
B2 B 0.7516(5) 0.3746(3) 0.5270(3) 0.0300(16) Uani 1 1 d . . .
C1 C 0.1764(5) 0.3212(2) 0.2499(3) 0.0340(15) Uani 1 1 d . . .
H1 H 0.1079 0.3273 0.2498 0.041 Uiso 1 1 calc R . .
C2 C 0.2028(5) 0.2866(3) 0.2994(2) 0.0335(15) Uani 1 1 d . . .
H2A H 0.1705 0.2454 0.3013 0.040 Uiso 1 1 calc R . .
H2B H 0.2702 0.2787 0.3002 0.040 Uiso 1 1 calc R . .
C3 C 0.0749(4) 0.3271(3) 0.3541(3) 0.0355(15) Uani 1 1 d . . .
H3A H 0.0616 0.2983 0.3834 0.043 Uiso 1 1 calc R . .
H3B H 0.0426 0.3107 0.3231 0.043 Uiso 1 1 calc R . .
C4 C 0.0389(4) 0.3924(3) 0.3668(2) 0.0292(13) Uani 1 1 d . . .
C5 C -0.0479(5) 0.4004(3) 0.3893(2) 0.0390(16) Uani 1 1 d . . .
H5 H -0.0845 0.3648 0.3985 0.047 Uiso 1 1 calc R . .
C6 C -0.0794(5) 0.4608(4) 0.3981(3) 0.0470(18) Uani 1 1 d . . .
H6 H -0.1381 0.4672 0.4137 0.056 Uiso 1 1 calc R . .
C7 C -0.0264(5) 0.5117(3) 0.3845(3) 0.0449(17) Uani 1 1 d . . .
H7 H -0.0475 0.5536 0.3905 0.054 Uiso 1 1 calc R . .
C8 C 0.0583(5) 0.5008(3) 0.3619(3) 0.0405(16) Uani 1 1 d . . .
H8 H 0.0953 0.5361 0.3525 0.049 Uiso 1 1 calc R . .
C9 C 0.2298(4) 0.3165(3) 0.3913(2) 0.0326(14) Uani 1 1 d . . .
H9A H 0.2412 0.2705 0.3949 0.039 Uiso 1 1 calc R . .
H9B H 0.1942 0.3306 0.4220 0.039 Uiso 1 1 calc R . .
C10 C 0.3212(4) 0.3509(3) 0.3900(2) 0.0296(14) Uani 1 1 d . . .
C11 C 0.3967(5) 0.3288(3) 0.4180(3) 0.0408(16) Uani 1 1 d . . .
H11 H 0.3939 0.2894 0.4357 0.049 Uiso 1 1 calc R . .
C12 C 0.4758(5) 0.3651(3) 0.4194(3) 0.0465(18) Uani 1 1 d . . .
H12 H 0.5283 0.3512 0.4384 0.056 Uiso 1 1 calc R . .
C13 C 0.4778(5) 0.4222(3) 0.3927(3) 0.0477(18) Uani 1 1 d . . .
H13 H 0.5318 0.4477 0.3932 0.057 Uiso 1 1 calc R . .
C14 C 0.4014(4) 0.4416(3) 0.3657(3) 0.0378(16) Uani 1 1 d . . .
H14 H 0.4030 0.4808 0.3477 0.045 Uiso 1 1 calc R . .
C15 C 0.2028(5) 0.2867(3) 0.2009(2) 0.0338(15) Uani 1 1 d . . .
H15A H 0.1703 0.2455 0.1991 0.041 Uiso 1 1 calc R . .
H15B H 0.2701 0.2787 0.2004 0.041 Uiso 1 1 calc R . .
C16 C 0.0750(4) 0.3272(3) 0.1455(3) 0.0345(15) Uani 1 1 d . . .
H16A H 0.0425 0.3106 0.1764 0.041 Uiso 1 1 calc R . .
H16B H 0.0616 0.2986 0.1160 0.041 Uiso 1 1 calc R . .
C17 C 0.0390(4) 0.3924(3) 0.1332(2) 0.0311(14) Uani 1 1 d . . .
C18 C -0.0476(4) 0.4007(3) 0.1108(2) 0.0369(15) Uani 1 1 d . . .
H18 H -0.0841 0.3650 0.1017 0.044 Uiso 1 1 calc R . .
C19 C -0.0800(5) 0.4610(3) 0.1018(3) 0.0449(18) Uani 1 1 d . . .
H19 H -0.1385 0.4674 0.0860 0.054 Uiso 1 1 calc R . .
C20 C -0.0259(5) 0.5118(3) 0.1161(3) 0.0447(18) Uani 1 1 d . . .
H20 H -0.0474 0.5538 0.1110 0.054 Uiso 1 1 calc R . .
C21 C 0.0589(5) 0.5012(3) 0.1379(3) 0.0394(16) Uani 1 1 d . . .
H21 H 0.0967 0.5363 0.1466 0.047 Uiso 1 1 calc R . .
C22 C 0.2293(4) 0.3161(3) 0.1081(2) 0.0334(15) Uani 1 1 d . . .
H22A H 0.1936 0.3306 0.0775 0.040 Uiso 1 1 calc R . .
H22B H 0.2407 0.2702 0.1043 0.040 Uiso 1 1 calc R . .
C23 C 0.3210(4) 0.3511(3) 0.1102(2) 0.0313(14) Uani 1 1 d . . .
C24 C 0.3960(4) 0.3289(3) 0.0817(2) 0.0391(16) Uani 1 1 d . . .
H24 H 0.3925 0.2897 0.0638 0.047 Uiso 1 1 calc R . .
C25 C 0.4759(5) 0.3651(3) 0.0801(3) 0.0474(18) Uani 1 1 d . . .
H25 H 0.5282 0.3512 0.0610 0.057 Uiso 1 1 calc R . .
C26 C 0.4779(5) 0.4224(3) 0.1070(3) 0.0512(19) Uani 1 1 d . . .
H26 H 0.5318 0.4480 0.1066 0.061 Uiso 1 1 calc R . .
C27 C 0.4017(4) 0.4413(3) 0.1341(3) 0.0384(16) Uani 1 1 d . . .
H27 H 0.4032 0.4805 0.1522 0.046 Uiso 1 1 calc R . .
C28 C 0.2568(4) 0.5392(3) 0.2500(3) 0.0287(13) Uani 1 1 d . . .
C29 C 0.2810(5) 0.6092(3) 0.2499(3) 0.0453(18) Uani 1 1 d . . .
H29A H 0.2863 0.6242 0.2858 0.068 Uiso 1 1 calc R . .
H29B H 0.2324 0.6329 0.2320 0.068 Uiso 1 1 calc R . .
H29C H 0.3399 0.6155 0.2319 0.068 Uiso 1 1 calc R . .
C30 C 0.1579(4) 0.6507(3) 0.0590(2) 0.0277(13) Uani 1 1 d . . .
C31 C 0.1575(4) 0.6608(3) 0.1127(2) 0.0337(14) Uani 1 1 d . . .
H31 H 0.2132 0.6546 0.1315 0.040 Uiso 1 1 calc R . .
C32 C 0.0786(4) 0.6796(3) 0.1394(3) 0.0378(16) Uani 1 1 d . . .
H32 H 0.0819 0.6857 0.1759 0.045 Uiso 1 1 calc R . .
C33 C -0.0037(5) 0.6895(3) 0.1145(3) 0.0409(17) Uani 1 1 d . . .
H33 H -0.0570 0.7027 0.1331 0.049 Uiso 1 1 calc R . .
C34 C -0.0069(4) 0.6797(3) 0.0618(3) 0.0357(15) Uani 1 1 d . . .
H34 H -0.0632 0.6859 0.0436 0.043 Uiso 1 1 calc R . .
C35 C 0.0721(4) 0.6608(3) 0.0350(2) 0.0314(14) Uani 1 1 d . . .
H35 H 0.0677 0.6545 -0.0014 0.038 Uiso 1 1 calc R . .
C36 C 0.2508(4) 0.6600(3) -0.0317(2) 0.0254(12) Uani 1 1 d . . .
C37 C 0.2309(4) 0.7248(3) -0.0374(2) 0.0358(15) Uani 1 1 d . . .
H37 H 0.2116 0.7481 -0.0078 0.043 Uiso 1 1 calc R . .
C38 C 0.2384(5) 0.7560(3) -0.0844(3) 0.0419(17) Uani 1 1 d . . .
H38 H 0.2237 0.7997 -0.0869 0.050 Uiso 1 1 calc R . .
C39 C 0.2676(5) 0.7229(4) -0.1279(3) 0.0440(17) Uani 1 1 d . . .
H39 H 0.2741 0.7441 -0.1602 0.053 Uiso 1 1 calc R . .
C40 C 0.2868(5) 0.6601(4) -0.1242(3) 0.0447(17) Uani 1 1 d . . .
H40 H 0.3055 0.6372 -0.1541 0.054 Uiso 1 1 calc R . .
C41 C 0.2793(4) 0.6295(3) -0.0773(2) 0.0354(15) Uani 1 1 d . . .
H41 H 0.2941 0.5858 -0.0757 0.042 Uiso 1 1 calc R . .
C42 C 0.3443(4) 0.6408(3) 0.0565(2) 0.0275(13) Uani 1 1 d . . .
C43 C 0.4111(4) 0.6852(3) 0.0398(2) 0.0301(14) Uani 1 1 d . . .
H43 H 0.3982 0.7094 0.0096 0.036 Uiso 1 1 calc R . .
C44 C 0.4941(4) 0.6953(3) 0.0650(3) 0.0351(15) Uani 1 1 d . . .
H44 H 0.5371 0.7247 0.0512 0.042 Uiso 1 1 calc R . .
C45 C 0.5152(4) 0.6627(3) 0.1107(3) 0.0404(16) Uani 1 1 d . . .
H45 H 0.5717 0.6698 0.1285 0.049 Uiso 1 1 calc R . .
C46 C 0.4509(5) 0.6196(3) 0.1290(3) 0.0424(17) Uani 1 1 d . . .
H46 H 0.4633 0.5968 0.1599 0.051 Uiso 1 1 calc R . .
C47 C 0.3687(4) 0.6094(3) 0.1027(3) 0.0374(15) Uani 1 1 d . . .
H47 H 0.3264 0.5795 0.1167 0.045 Uiso 1 1 calc R . .
C48 C 0.2419(4) 0.5482(3) 0.0183(2) 0.0310(14) Uani 1 1 d . . .
C49 C 0.3204(5) 0.5124(3) 0.0052(3) 0.0461(18) Uani 1 1 d . . .
H49 H 0.3788 0.5328 0.0048 0.055 Uiso 1 1 calc R . .
C50 C 0.3161(5) 0.4481(3) -0.0073(3) 0.0458(18) Uani 1 1 d . . .
H50 H 0.3708 0.4258 -0.0161 0.055 Uiso 1 1 calc R . .
C51 C 0.2320(6) 0.4172(3) -0.0067(3) 0.052(2) Uani 1 1 d . . .
H51 H 0.2285 0.3738 -0.0162 0.062 Uiso 1 1 calc R . .
C52 C 0.1523(5) 0.4500(3) 0.0078(3) 0.0469(18) Uani 1 1 d . . .
H52 H 0.0945 0.4289 0.0092 0.056 Uiso 1 1 calc R . .
C53 C 0.1588(5) 0.5143(3) 0.0201(2) 0.0385(16) Uani 1 1 d . . .
H53 H 0.1042 0.5360 0.0302 0.046 Uiso 1 1 calc R . .
C54 C 0.6549(4) 0.3581(3) 0.5569(2) 0.0274(13) Uani 1 1 d . . .
C55 C 0.5887(4) 0.3143(3) 0.5401(2) 0.0281(13) Uani 1 1 d . . .
H55 H 0.6015 0.2901 0.5098 0.034 Uiso 1 1 calc R . .
C56 C 0.5050(4) 0.3042(3) 0.5656(3) 0.0357(15) Uani 1 1 d . . .
H56 H 0.4615 0.2750 0.5519 0.043 Uiso 1 1 calc R . .
C57 C 0.4856(5) 0.3366(3) 0.6103(3) 0.0398(16) Uani 1 1 d . . .
H57 H 0.4295 0.3291 0.6284 0.048 Uiso 1 1 calc R . .
C58 C 0.5488(5) 0.3806(3) 0.6289(3) 0.0426(17) Uani 1 1 d . . .
H58 H 0.5356 0.4037 0.6596 0.051 Uiso 1 1 calc R . .
C59 C 0.6314(4) 0.3910(3) 0.6024(2) 0.0351(15) Uani 1 1 d . . .
H59 H 0.6735 0.4214 0.6157 0.042 Uiso 1 1 calc R . .
C60 C 0.7583(4) 0.4521(3) 0.5180(2) 0.0305(14) Uani 1 1 d . . .
C61 C 0.6803(5) 0.4879(3) 0.5052(3) 0.0434(17) Uani 1 1 d . . .
H61 H 0.6216 0.4678 0.5049 0.052 Uiso 1 1 calc R . .
C62 C 0.6856(6) 0.5521(3) 0.4927(3) 0.0501(19) Uani 1 1 d . . .
H62 H 0.6311 0.5745 0.4836 0.060 Uiso 1 1 calc R . .
C63 C 0.7698(6) 0.5834(3) 0.4935(3) 0.050(2) Uani 1 1 d . . .
H63 H 0.7740 0.6268 0.4843 0.060 Uiso 1 1 calc R . .
C64 C 0.8469(5) 0.5500(3) 0.5077(3) 0.0442(17) Uani 1 1 d . . .
H64 H 0.9049 0.5709 0.5093 0.053 Uiso 1 1 calc R . .
C65 C 0.8414(5) 0.4855(3) 0.5200(2) 0.0380(16) Uani 1 1 d . . .
H65 H 0.8961 0.4637 0.5299 0.046 Uiso 1 1 calc R . .
C66 C 0.7490(4) 0.3401(3) 0.4686(2) 0.0279(13) Uani 1 1 d . . .
C67 C 0.7197(4) 0.3704(3) 0.4231(2) 0.0365(15) Uani 1 1 d . . .
H67 H 0.7038 0.4140 0.4246 0.044 Uiso 1 1 calc R . .
C68 C 0.7132(5) 0.3394(4) 0.3761(3) 0.0438(17) Uani 1 1 d . . .
H68 H 0.6950 0.3623 0.3461 0.053 Uiso 1 1 calc R . .
C69 C 0.7324(5) 0.2768(4) 0.3718(3) 0.0438(17) Uani 1 1 d . . .
H69 H 0.7267 0.2556 0.3395 0.053 Uiso 1 1 calc R . .
C70 C 0.7604(5) 0.2443(3) 0.4158(3) 0.0442(18) Uani 1 1 d . . .
H70 H 0.7736 0.2003 0.4137 0.053 Uiso 1 1 calc R . .
C71 C 0.7692(4) 0.2752(3) 0.4625(2) 0.0358(15) Uani 1 1 d . . .
H71 H 0.7897 0.2519 0.4919 0.043 Uiso 1 1 calc R . .
C72 C 0.8419(4) 0.3497(3) 0.5586(2) 0.0268(13) Uani 1 1 d . . .
C73 C 0.9282(4) 0.3396(3) 0.5350(2) 0.0289(13) Uani 1 1 d . . .
H73 H 0.9328 0.3460 0.4986 0.035 Uiso 1 1 calc R . .
C74 C 1.0074(4) 0.3209(3) 0.5617(3) 0.0408(17) Uani 1 1 d . . .
H74 H 1.0638 0.3151 0.5435 0.049 Uiso 1 1 calc R . .
C75 C 1.0037(5) 0.3106(3) 0.6152(3) 0.0422(17) Uani 1 1 d . . .
H75 H 1.0567 0.2972 0.6339 0.051 Uiso 1 1 calc R . .
C76 C 0.9211(4) 0.3205(3) 0.6398(3) 0.0389(16) Uani 1 1 d . . .
H76 H 0.9174 0.3144 0.6763 0.047 Uiso 1 1 calc R . .
C77 C 0.8428(4) 0.3392(3) 0.6127(3) 0.0337(14) Uani 1 1 d . . .
H77 H 0.7870 0.3452 0.6315 0.040 Uiso 1 1 calc R . .
O1WA O 0.9416(13) 0.2182(8) 0.2510(7) 0.208(9) Uiso 0.721(17) 1 d P A 1
O1WB O 0.9174(19) 0.1347(13) 0.2514(10) 0.105(13) Uiso 0.279(17) 1 d P A 2
O2WA O 0.8888(17) 0.3899(11) 0.2510(9) 0.267(12) Uiso 0.73(2) 1 d P B 1
O2WB O 0.9723(19) 0.4357(12) 0.2511(10) 0.093(12) Uiso 0.27(2) 1 d P B 2
O3WA O 0.8034(13) 0.0369(9) 0.3459(7) 0.145(5) Uiso 0.525(11) 1 d PU C 1
O3WB O 0.7387(15) 0.0943(10) 0.3311(8) 0.145(5) Uiso 0.475(11) 1 d PU C 2
O4WA O 0.7987(14) 0.0425(10) 0.1570(7) 0.196(10) Uiso 0.621(16) 1 d P D 1
O4WB O 0.7196(13) 0.1108(9) 0.1733(7) 0.091(8) Uiso 0.379(16) 1 d P D 2
O5WA O 0.546(2) 0.0956(13) 0.2493(11) 0.173(14) Uiso 0.391(18) 1 d P . .
O5WB O 0.6000(12) 0.2152(8) 0.2484(7) 0.161(8) Uiso 0.609(18) 1 d P E 2
O6WA O 0.0252(13) 0.8363(9) 0.2522(7) 0.172(6) Uiso 0.603(12) 1 d PU F 1
O6WB O -0.052(2) 0.8952(13) 0.2512(11) 0.171(6) Uiso 0.397(12) 1 d PU F 2

loop_
_atom_site_aniso_label
_atom_site_aniso_U_11
_atom_site_aniso_U_22
_atom_site_aniso_U_33
_atom_site_aniso_U_23
_atom_site_aniso_U_13
_atom_site_aniso_U_12
Zn1 0.0227(4) 0.0222(3) 0.0323(4) -0.0019(3) 0.0004(3) 0.0000(3)
Zn2 0.0225(4) 0.0220(3) 0.0325(4) 0.0014(3) 0.0022(3) 0.0005(3)
N1 0.025(3) 0.027(3) 0.038(3) 0.002(2) 0.005(2) -0.004(2)
N2 0.024(3) 0.032(3) 0.044(3) -0.001(2) 0.009(2) 0.000(2)
N3 0.026(3) 0.032(3) 0.032(3) 0.003(2) 0.000(2) 0.005(2)
N4 0.023(3) 0.027(3) 0.033(3) -0.004(2) -0.002(2) -0.001(2)
N5 0.026(3) 0.033(3) 0.036(3) 0.001(2) -0.003(2) -0.003(2)
N6 0.022(3) 0.027(3) 0.037(3) -0.003(2) 0.004(2) 0.002(2)
O1 0.033(2) 0.0201(19) 0.040(2) -0.0002(18) 0.0022(19) -0.0040(18)
O2 0.040(3) 0.027(2) 0.027(2) 0.0007(17) 0.002(2) -0.0065(19)
O3 0.042(3) 0.026(2) 0.028(2) -0.0037(17) 0.000(2) -0.0041(19)
B1 0.018(4) 0.027(3) 0.040(4) -0.003(3) 0.002(3) 0.001(3)
B2 0.024(4) 0.025(3) 0.042(4) 0.002(3) 0.000(3) 0.003(3)
C1 0.036(4) 0.013(3) 0.053(4) -0.004(3) -0.002(3) 0.004(3)
C2 0.036(4) 0.026(3) 0.038(4) 0.001(3) 0.000(3) -0.002(3)
C3 0.032(4) 0.028(3) 0.046(4) 0.004(3) 0.006(3) -0.008(3)
C4 0.025(3) 0.036(3) 0.027(3) 0.001(3) 0.003(3) -0.001(3)
C5 0.035(4) 0.043(4) 0.039(4) -0.003(3) 0.007(3) -0.010(3)
C6 0.022(4) 0.063(5) 0.056(5) -0.011(4) 0.005(3) 0.000(3)
C7 0.034(4) 0.041(4) 0.060(5) -0.011(3) 0.001(4) 0.006(3)
C8 0.034(4) 0.038(4) 0.050(4) -0.007(3) 0.008(3) -0.005(3)
C9 0.030(4) 0.033(3) 0.035(3) 0.004(3) 0.002(3) 0.006(3)
C10 0.025(3) 0.028(3) 0.035(3) 0.001(3) 0.003(3) 0.008(3)
C11 0.036(4) 0.044(4) 0.043(4) 0.009(3) -0.002(3) 0.015(3)
C12 0.032(4) 0.060(5) 0.047(4) 0.012(4) -0.006(3) 0.010(4)
C13 0.031(4) 0.050(4) 0.062(5) 0.007(4) -0.001(4) -0.008(3)
C14 0.029(4) 0.033(3) 0.052(4) 0.011(3) -0.002(3) -0.004(3)
C15 0.040(4) 0.022(3) 0.040(4) -0.001(3) -0.002(3) -0.001(3)
C16 0.028(4) 0.031(3) 0.044(4) -0.001(3) -0.002(3) -0.007(3)
C17 0.030(4) 0.037(4) 0.027(3) -0.001(3) -0.001(3) -0.004(3)
C18 0.025(4) 0.046(4) 0.040(4) -0.001(3) 0.000(3) -0.011(3)
C19 0.022(4) 0.059(5) 0.053(4) 0.018(4) -0.005(3) 0.000(3)
C20 0.034(4) 0.037(4) 0.063(5) 0.013(3) 0.003(4) 0.006(3)
C21 0.033(4) 0.030(3) 0.055(4) 0.011(3) -0.004(3) 0.003(3)
C22 0.030(4) 0.029(3) 0.041(4) -0.007(3) -0.004(3) 0.000(3)
C23 0.030(4) 0.030(3) 0.034(3) 0.001(3) -0.001(3) 0.005(3)
C24 0.032(4) 0.043(4) 0.042(4) -0.008(3) 0.000(3) 0.008(3)
C25 0.035(4) 0.050(4) 0.057(5) -0.011(4) 0.008(4) 0.012(3)
C26 0.021(4) 0.056(5) 0.077(5) -0.011(4) 0.009(4) -0.003(3)
C27 0.028(4) 0.035(4) 0.053(4) -0.007(3) 0.006(3) 0.001(3)
C28 0.017(3) 0.023(3) 0.046(4) 0.000(3) 0.000(3) 0.001(2)
C29 0.058(5) 0.022(3) 0.057(4) -0.004(3) -0.003(4) -0.012(3)
C30 0.019(3) 0.024(3) 0.040(4) 0.001(2) 0.005(3) -0.007(2)
C31 0.027(3) 0.032(3) 0.042(4) 0.004(3) 0.003(3) 0.000(3)
C32 0.035(4) 0.035(4) 0.043(4) -0.001(3) 0.010(3) 0.002(3)
C33 0.027(4) 0.039(4) 0.056(5) 0.002(3) 0.014(3) 0.003(3)
C34 0.018(3) 0.029(3) 0.060(5) 0.006(3) 0.000(3) -0.003(3)
C35 0.029(4) 0.022(3) 0.044(4) -0.004(3) 0.003(3) 0.000(3)
C36 0.012(3) 0.031(3) 0.033(3) 0.003(3) 0.001(2) -0.002(2)
C37 0.026(4) 0.043(4) 0.038(4) 0.004(3) 0.007(3) -0.004(3)
C38 0.028(4) 0.038(4) 0.060(5) 0.014(3) -0.006(3) 0.001(3)
C39 0.028(4) 0.063(5) 0.040(4) 0.015(4) 0.001(3) -0.004(4)
C40 0.032(4) 0.063(5) 0.039(4) 0.001(4) 0.006(3) 0.002(4)
C41 0.020(3) 0.041(4) 0.045(4) 0.001(3) 0.000(3) 0.000(3)
C42 0.017(3) 0.029(3) 0.037(3) -0.001(3) 0.004(3) 0.003(2)
C43 0.020(3) 0.030(3) 0.041(4) -0.001(3) 0.004(3) 0.001(3)
C44 0.026(4) 0.030(3) 0.049(4) -0.003(3) 0.011(3) -0.002(3)
C45 0.024(3) 0.045(4) 0.053(4) -0.003(3) -0.007(3) 0.001(3)
C46 0.029(4) 0.053(4) 0.045(4) 0.008(3) -0.001(3) 0.002(3)
C47 0.019(3) 0.038(4) 0.055(4) 0.003(3) 0.002(3) -0.002(3)
C48 0.027(3) 0.028(3) 0.039(4) 0.001(3) -0.003(3) 0.003(3)
C49 0.045(5) 0.038(4) 0.055(5) 0.002(3) 0.005(4) 0.005(3)
C50 0.048(5) 0.034(4) 0.055(4) -0.008(3) 0.002(4) 0.018(3)
C51 0.088(7) 0.027(4) 0.040(4) 0.001(3) -0.003(4) 0.007(4)
C52 0.053(5) 0.030(3) 0.058(5) 0.001(3) -0.007(4) -0.014(3)
C53 0.041(4) 0.033(3) 0.042(4) 0.001(3) 0.007(3) 0.000(3)
C54 0.019(3) 0.021(3) 0.042(4) 0.002(2) 0.001(3) 0.003(2)
C55 0.022(3) 0.030(3) 0.032(3) 0.005(2) -0.003(3) 0.001(3)
C56 0.022(3) 0.038(4) 0.046(4) 0.007(3) -0.002(3) -0.002(3)
C57 0.025(4) 0.045(4) 0.050(4) 0.008(3) 0.012(3) 0.002(3)
C58 0.031(4) 0.052(4) 0.045(4) -0.011(3) 0.007(3) 0.002(3)
C59 0.023(3) 0.034(3) 0.048(4) -0.001(3) 0.000(3) -0.002(3)
C60 0.029(4) 0.025(3) 0.038(3) 0.000(3) -0.003(3) -0.002(3)
C61 0.042(4) 0.033(4) 0.056(4) 0.003(3) 0.000(4) 0.003(3)
C62 0.056(5) 0.044(4) 0.051(4) 0.003(3) -0.003(4) 0.020(4)
C63 0.079(6) 0.029(4) 0.041(4) 0.001(3) 0.001(4) 0.004(4)
C64 0.051(5) 0.031(3) 0.051(4) -0.004(3) 0.006(4) -0.015(3)
C65 0.042(4) 0.033(3) 0.039(4) -0.002(3) -0.001(3) 0.001(3)
C66 0.010(3) 0.034(3) 0.040(3) -0.001(3) 0.007(3) -0.003(2)
C67 0.020(3) 0.041(4) 0.048(4) -0.002(3) 0.004(3) 0.005(3)
C68 0.031(4) 0.066(5) 0.034(4) -0.003(3) -0.001(3) -0.002(4)
C69 0.030(4) 0.063(5) 0.039(4) -0.013(3) 0.004(3) -0.008(4)
C70 0.031(4) 0.038(4) 0.064(5) -0.012(3) 0.010(4) -0.003(3)
C71 0.027(4) 0.040(4) 0.040(4) 0.000(3) 0.003(3) 0.000(3)
C72 0.021(3) 0.022(3) 0.038(3) 0.000(2) 0.001(3) -0.006(2)
C73 0.025(3) 0.021(3) 0.040(3) 0.002(3) 0.003(3) -0.004(3)
C74 0.021(3) 0.033(4) 0.068(5) -0.005(3) -0.001(3) -0.001(3)
C75 0.026(4) 0.036(4) 0.064(5) 0.002(3) -0.014(3) 0.001(3)
C76 0.033(4) 0.039(4) 0.045(4) 0.000(3) -0.004(3) 0.002(3)
C77 0.024(3) 0.027(3) 0.050(4) -0.004(3) 0.000(3) 0.000(3)

loop_
_atom_type_symbol
_atom_type_description
_atom_type_scat_dispersion_real
_atom_type_scat_dispersion_imag
_atom_type_scat_source
C C 0.0033 0.0016 'International Tables Vol C Tables 4.2.6.8 and 6.1.1.4'
H H 0.0000 0.0000 'International Tables Vol C Tables 4.2.6.8 and 6.1.1.4'
B B 0.0013 0.0007 'International Tables Vol C Tables 4.2.6.8 and 6.1.1.4'
N N 0.0061 0.0033 'International Tables Vol C Tables 4.2.6.8 and 6.1.1.4'
O O 0.0106 0.0060 'International Tables Vol C Tables 4.2.6.8 and 6.1.1.4'
Zn Zn 0.2839 1.4301 'International Tables Vol C Tables 4.2.6.8 and 6.1.1.4'

loop_
_geom_angle_atom_site_label_1
_geom_angle_atom_site_label_2
_geom_angle_atom_site_label_3
_geom_angle
_geom_angle_site_symmetry_1
_geom_angle_site_symmetry_3
_geom_angle_publ_flag
O1 Zn1 O3 99.07(16) . . ?
O1 Zn1 N6 113.43(18) . . ?
O3 Zn1 N6 100.12(18) . . ?
O1 Zn1 N5 120.87(19) . . ?
O3 Zn1 N5 100.51(18) . . ?
N6 Zn1 N5 117.0(2) . . ?
O1 Zn1 N4 81.53(16) . . ?
O3 Zn1 N4 179.37(18) . . ?
N6 Zn1 N4 79.80(18) . . ?
N5 Zn1 N4 79.00(18) . . ?
O1 Zn1 Zn2 28.28(11) . . ?
O3 Zn1 Zn2 72.23(11) . . ?
N6 Zn1 Zn2 126.25(14) . . ?
N5 Zn1 Zn2 116.71(14) . . ?
N4 Zn1 Zn2 108.32(12) . . ?
O1 Zn2 O2 99.01(15) . . ?
O1 Zn2 N2 120.94(19) . . ?
O2 Zn2 N2 100.28(18) . . ?
O1 Zn2 N3 113.66(18) . . ?
O2 Zn2 N3 100.04(18) . . ?
N2 Zn2 N3 116.9(2) . . ?
O1 Zn2 N1 81.50(16) . . ?
O2 Zn2 N1 179.37(18) . . ?
N2 Zn2 N1 79.13(18) . . ?
N3 Zn2 N1 80.07(19) . . ?
O1 Zn2 Zn1 28.23(11) . . ?
O2 Zn2 Zn1 72.22(11) . . ?
N2 Zn2 Zn1 116.69(15) . . ?
N3 Zn2 Zn1 126.37(14) . . ?
N1 Zn2 Zn1 108.23(13) . . ?
C9 N1 C3 112.8(5) . . ?
C9 N1 C2 113.3(5) . . ?
C3 N1 C2 112.9(5) . . ?
C9 N1 Zn2 105.9(3) . . ?
C3 N1 Zn2 108.0(3) . . ?
C2 N1 Zn2 103.0(3) . . ?
C8 N2 C4 119.1(5) . . ?
C8 N2 Zn2 123.8(4) . . ?
C4 N2 Zn2 117.1(4) . . ?
C10 N3 C14 119.4(5) . . ?
C10 N3 Zn2 116.2(4) . . ?
C14 N3 Zn2 123.9(4) . . ?
C22 N4 C16 112.1(5) . . ?
C22 N4 C15 114.2(5) . . ?
C16 N4 C15 112.8(5) . . ?
C22 N4 Zn1 106.5(3) . . ?
C16 N4 Zn1 107.7(3) . . ?
C15 N4 Zn1 102.6(3) . . ?
C21 N5 C17 120.5(5) . . ?
C21 N5 Zn1 122.8(4) . . ?
C17 N5 Zn1 116.8(4) . . ?
C23 N6 C27 119.6(5) . . ?
C23 N6 Zn1 116.1(4) . . ?
C27 N6 Zn1 123.9(4) . . ?
C1 O1 Zn1 114.2(4) . . ?
C1 O1 Zn2 114.2(4) . . ?
Zn1 O1 Zn2 123.49(18) . . ?
C28 O2 Zn2 134.8(4) . . ?
C28 O3 Zn1 134.9(4) . . ?
C42 B1 C48 108.5(5) . . ?
C42 B1 C30 112.2(5) . . ?
C48 B1 C30 109.4(5) . . ?
C42 B1 C36 109.4(5) . . ?
C48 B1 C36 108.6(5) . . ?
C30 B1 C36 108.8(5) . . ?
C72 B2 C54 112.5(5) . . ?
C72 B2 C60 110.1(5) . . ?
C54 B2 C60 109.1(5) . . ?
C72 B2 C66 109.0(5) . . ?
C54 B2 C66 108.1(5) . . ?
C60 B2 C66 108.0(5) . . ?
O1 C1 C15 109.1(5) . . ?
O1 C1 C2 108.9(5) . . ?
C15 C1 C2 114.0(5) . . ?
N1 C2 C1 107.4(5) . . ?
N1 C3 C4 111.6(5) . . ?
N2 C4 C5 120.7(6) . . ?
N2 C4 C3 118.4(5) . . ?
C5 C4 C3 120.8(5) . . ?
C6 C5 C4 118.7(6) . . ?
C7 C6 C5 120.1(6) . . ?
C6 C7 C8 118.6(6) . . ?
N2 C8 C7 122.8(6) . . ?
N1 C9 C10 112.1(5) . . ?
N3 C10 C11 121.6(6) . . ?
N3 C10 C9 117.1(5) . . ?
C11 C10 C9 121.1(6) . . ?
C12 C11 C10 118.7(6) . . ?
C11 C12 C13 119.2(6) . . ?
C14 C13 C12 119.6(7) . . ?
N3 C14 C13 121.5(6) . . ?
C1 C15 N4 107.8(5) . . ?
N4 C16 C17 111.8(5) . . ?
N5 C17 C18 120.0(6) . . ?
N5 C17 C16 118.9(5) . . ?
C18 C17 C16 121.0(5) . . ?
C19 C18 C17 119.6(6) . . ?
C18 C19 C20 118.8(6) . . ?
C21 C20 C19 119.4(6) . . ?
N5 C21 C20 121.7(6) . . ?
N4 C22 C23 110.6(5) . . ?
N6 C23 C24 121.7(6) . . ?
N6 C23 C22 118.1(5) . . ?
C24 C23 C22 119.9(5) . . ?
C25 C24 C23 118.7(6) . . ?
C24 C25 C26 118.7(6) . . ?
C27 C26 C25 119.4(7) . . ?
N6 C27 C26 121.8(6) . . ?
O2 C28 O3 125.8(5) . . ?
O2 C28 C29 117.1(6) . . ?
O3 C28 C29 117.1(6) . . ?
C31 C30 C35 114.1(5) . . ?
C31 C30 B1 123.5(6) . . ?
C35 C30 B1 122.4(5) . . ?
C32 C31 C30 122.4(6) . . ?
C33 C32 C31 121.8(6) . . ?
C32 C33 C34 118.0(6) . . ?
C33 C34 C35 120.4(6) . . ?
C34 C35 C30 123.4(6) . . ?
C41 C36 C37 114.8(5) . . ?
C41 C36 B1 123.8(5) . . ?
C37 C36 B1 121.2(5) . . ?
C38 C37 C36 122.7(6) . . ?
C37 C38 C39 119.4(6) . . ?
C40 C39 C38 119.9(6) . . ?
C39 C40 C41 120.2(7) . . ?
C40 C41 C36 123.0(6) . . ?
C47 C42 C43 113.5(5) . . ?
C47 C42 B1 121.6(5) . . ?
C43 C42 B1 124.9(5) . . ?
C44 C43 C42 123.7(6) . . ?
C43 C44 C45 120.6(6) . . ?
C46 C45 C44 117.6(6) . . ?
C45 C46 C47 121.0(6) . . ?
C46 C47 C42 123.6(6) . . ?
C53 C48 C49 115.3(6) . . ?
C53 C48 B1 123.8(6) . . ?
C49 C48 B1 120.7(6) . . ?
C50 C49 C48 122.9(7) . . ?
C51 C50 C49 119.8(7) . . ?
C50 C51 C52 119.7(6) . . ?
C51 C52 C53 119.2(7) . . ?
C52 C53 C48 123.1(7) . . ?
C55 C54 C59 114.7(5) . . ?
C55 C54 B2 125.5(5) . . ?
C59 C54 B2 119.7(5) . . ?
C56 C55 C54 123.3(6) . . ?
C57 C56 C55 119.9(6) . . ?
C56 C57 C58 119.3(6) . . ?
C57 C58 C59 120.1(6) . . ?
C58 C59 C54 122.6(6) . . ?
C65 C60 C61 115.6(6) . . ?
C65 C60 B2 123.0(6) . . ?
C61 C60 B2 121.3(6) . . ?
C62 C61 C60 122.3(7) . . ?
C63 C62 C61 120.6(7) . . ?
C64 C63 C62 118.3(7) . . ?
C63 C64 C65 121.0(7) . . ?
C60 C65 C64 122.1(7) . . ?
C67 C66 C71 114.4(6) . . ?
C67 C66 B2 124.0(5) . . ?
C71 C66 B2 121.4(5) . . ?
C68 C67 C66 122.5(6) . . ?
C69 C68 C67 121.3(7) . . ?
C68 C69 C70 118.5(6) . . ?
C71 C70 C69 120.5(6) . . ?
C70 C71 C66 122.7(6) . . ?
C73 C72 C77 113.3(6) . . ?
C73 C72 B2 123.1(5) . . ?
C77 C72 B2 123.5(5) . . ?
C74 C73 C72 124.1(6) . . ?
C73 C74 C75 119.9(6) . . ?
C76 C75 C74 117.9(6) . . ?
C75 C76 C77 121.5(6) . . ?
C76 C77 C72 123.2(6) . . ?

loop_
_geom_bond_atom_site_label_1
_geom_bond_atom_site_label_2
_geom_bond_distance
_geom_bond_site_symmetry_2
_geom_bond_publ_flag
Zn1 O1 1.959(4) . ?
Zn1 O3 2.011(4) . ?
Zn1 N6 2.049(5) . ?
Zn1 N5 2.059(5) . ?
Zn1 N4 2.250(5) . ?
Zn1 Zn2 3.4541(10) . ?
Zn2 O1 1.962(4) . ?
Zn2 O2 2.013(4) . ?
Zn2 N2 2.044(5) . ?
Zn2 N3 2.046(5) . ?
Zn2 N1 2.247(5) . ?
N1 C9 1.467(8) . ?
N1 C3 1.473(7) . ?
N1 C2 1.503(7) . ?
N2 C8 1.324(8) . ?
N2 C4 1.357(7) . ?
N3 C10 1.346(7) . ?
N3 C14 1.348(8) . ?
N4 C22 1.469(7) . ?
N4 C16 1.479(7) . ?
N4 C15 1.509(7) . ?
N5 C21 1.328(7) . ?
N5 C17 1.346(7) . ?
N6 C23 1.336(7) . ?
N6 C27 1.348(8) . ?
O1 C1 1.415(6) . ?
O2 C28 1.250(7) . ?
O3 C28 1.250(7) . ?
B1 C42 1.610(9) . ?
B1 C48 1.650(9) . ?
B1 C30 1.654(9) . ?
B1 C36 1.669(9) . ?
B2 C72 1.630(9) . ?
B2 C54 1.635(9) . ?
B2 C60 1.657(9) . ?
B2 C66 1.672(9) . ?
C1 C15 1.506(8) . ?
C1 C2 1.520(8) . ?
C3 C4 1.510(8) . ?
C4 C5 1.395(8) . ?
C5 C6 1.375(9) . ?
C6 C7 1.367(9) . ?
C7 C8 1.378(9) . ?
C9 C10 1.510(8) . ?
C10 C11 1.390(8) . ?
C11 C12 1.379(10) . ?
C12 C13 1.389(9) . ?
C13 C14 1.370(9) . ?
C16 C17 1.506(8) . ?
C17 C18 1.392(8) . ?
C18 C19 1.376(9) . ?
C19 C20 1.380(9) . ?
C20 C21 1.368(9) . ?
C22 C23 1.521(8) . ?
C23 C24 1.391(8) . ?
C24 C25 1.389(9) . ?
C25 C26 1.396(9) . ?
C26 C27 1.365(9) . ?
C28 C29 1.519(8) . ?
C30 C31 1.399(8) . ?
C30 C35 1.404(8) . ?
C31 C32 1.393(8) . ?
C32 C33 1.370(9) . ?
C33 C34 1.372(9) . ?
C34 C35 1.396(8) . ?
C36 C41 1.402(8) . ?
C36 C37 1.408(8) . ?
C37 C38 1.384(9) . ?
C38 C39 1.385(9) . ?
C39 C40 1.361(10) . ?
C40 C41 1.374(9) . ?
C42 C47 1.409(8) . ?
C42 C43 1.414(8) . ?
C43 C44 1.383(8) . ?
C44 C45 1.398(9) . ?
C45 C46 1.385(9) . ?
C46 C47 1.387(9) . ?
C48 C53 1.402(9) . ?
C48 C49 1.406(9) . ?
C49 C50 1.396(9) . ?
C50 C51 1.382(11) . ?
C51 C52 1.398(10) . ?
C52 C53 1.399(9) . ?
C54 C55 1.402(8) . ?
C54 C59 1.406(8) . ?
C55 C56 1.395(8) . ?
C56 C57 1.368(9) . ?
C57 C58 1.390(9) . ?
C58 C59 1.394(8) . ?
C60 C65 1.396(9) . ?
C60 C61 1.399(9) . ?
C61 C62 1.396(9) . ?
C62 C63 1.387(11) . ?
C63 C64 1.371(10) . ?
C64 C65 1.401(9) . ?
C66 C67 1.403(8) . ?
C66 C71 1.410(8) . ?
C67 C68 1.381(9) . ?
C68 C69 1.356(10) . ?
C69 C70 1.386(10) . ?
C70 C71 1.375(9) . ?
C72 C73 1.405(8) . ?
C72 C77 1.411(8) . ?
C73 C74 1.394(9) . ?
C74 C75 1.396(10) . ?
C75 C76 1.370(9) . ?
C76 C77 1.390(8) . ?

loop_
_geom_torsion_atom_site_label_1
_geom_torsion_atom_site_label_2
_geom_torsion_atom_site_label_3
_geom_torsion_atom_site_label_4
_geom_torsion
_geom_torsion_site_symmetry_1
_geom_torsion_site_symmetry_2
_geom_torsion_site_symmetry_3
_geom_torsion_site_symmetry_4
_geom_torsion_publ_flag
O3 Zn1 Zn2 O1 -160.9(3) . . . . ?
N6 Zn1 Zn2 O1 -71.2(3) . . . . ?
N5 Zn1 Zn2 O1 106.1(3) . . . . ?
N4 Zn1 Zn2 O1 19.4(3) . . . . ?
O1 Zn1 Zn2 O2 160.9(3) . . . . ?
O3 Zn1 Zn2 O2 0.07(18) . . . . ?
N6 Zn1 Zn2 O2 89.7(2) . . . . ?
N5 Zn1 Zn2 O2 -93.0(2) . . . . ?
N4 Zn1 Zn2 O2 -179.62(18) . . . . ?
O1 Zn1 Zn2 N2 -106.3(3) . . . . ?
O3 Zn1 Zn2 N2 92.9(2) . . . . ?
N6 Zn1 Zn2 N2 -177.5(2) . . . . ?
N5 Zn1 Zn2 N2 -0.2(2) . . . . ?
N4 Zn1 Zn2 N2 -86.8(2) . . . . ?
O1 Zn1 Zn2 N3 71.4(3) . . . . ?
O3 Zn1 Zn2 N3 -89.4(2) . . . . ?
N6 Zn1 Zn2 N3 0.2(2) . . . . ?
N5 Zn1 Zn2 N3 177.5(2) . . . . ?
N4 Zn1 Zn2 N3 90.9(2) . . . . ?
O1 Zn1 Zn2 N1 -19.5(3) . . . . ?
O3 Zn1 Zn2 N1 179.61(18) . . . . ?
N6 Zn1 Zn2 N1 -90.7(2) . . . . ?
N5 Zn1 Zn2 N1 86.6(2) . . . . ?
N4 Zn1 Zn2 N1 -0.09(18) . . . . ?
O1 Zn2 N1 C9 134.9(4) . . . . ?
O2 Zn2 N1 C9 -81(19) . . . . ?
N2 Zn2 N1 C9 -101.2(4) . . . . ?
N3 Zn2 N1 C9 18.9(4) . . . . ?
Zn1 Zn2 N1 C9 144.1(3) . . . . ?
O1 Zn2 N1 C3 -104.0(4) . . . . ?
O2 Zn2 N1 C3 40(19) . . . . ?
N2 Zn2 N1 C3 19.9(4) . . . . ?
N3 Zn2 N1 C3 140.0(4) . . . . ?
Zn1 Zn2 N1 C3 -94.8(4) . . . . ?
O1 Zn2 N1 C2 15.6(4) . . . . ?
O2 Zn2 N1 C2 160(18) . . . . ?
N2 Zn2 N1 C2 139.6(4) . . . . ?
N3 Zn2 N1 C2 -100.3(4) . . . . ?
Zn1 Zn2 N1 C2 24.8(4) . . . . ?
O1 Zn2 N2 C8 -116.6(5) . . . . ?
O2 Zn2 N2 C8 -9.4(6) . . . . ?
N3 Zn2 N2 C8 97.5(5) . . . . ?
N1 Zn2 N2 C8 170.3(6) . . . . ?
Zn1 Zn2 N2 C8 -84.6(5) . . . . ?
O1 Zn2 N2 C4 62.7(5) . . . . ?
O2 Zn2 N2 C4 169.8(4) . . . . ?
N3 Zn2 N2 C4 -83.2(5) . . . . ?
N1 Zn2 N2 C4 -10.4(4) . . . . ?
Zn1 Zn2 N2 C4 94.7(4) . . . . ?
O1 Zn2 N3 C10 -79.5(4) . . . . ?
O2 Zn2 N3 C10 176.0(4) . . . . ?
N2 Zn2 N3 C10 68.9(5) . . . . ?
N1 Zn2 N3 C10 -3.4(4) . . . . ?
Zn1 Zn2 N3 C10 -108.8(4) . . . . ?
O1 Zn2 N3 C14 92.6(5) . . . . ?
O2 Zn2 N3 C14 -12.0(5) . . . . ?
N2 Zn2 N3 C14 -119.0(5) . . . . ?
N1 Zn2 N3 C14 168.6(5) . . . . ?
Zn1 Zn2 N3 C14 63.3(5) . . . . ?
O1 Zn1 N4 C22 -135.5(4) . . . . ?
O3 Zn1 N4 C22 63(17) . . . . ?
N6 Zn1 N4 C22 -19.7(4) . . . . ?
N5 Zn1 N4 C22 100.6(4) . . . . ?
Zn2 Zn1 N4 C22 -144.7(3) . . . . ?
O1 Zn1 N4 C16 104.1(4) . . . . ?
O3 Zn1 N4 C16 -58(17) . . . . ?
N6 Zn1 N4 C16 -140.1(4) . . . . ?
N5 Zn1 N4 C16 -19.8(4) . . . . ?
Zn2 Zn1 N4 C16 94.9(3) . . . . ?
O1 Zn1 N4 C15 -15.2(3) . . . . ?
O3 Zn1 N4 C15 -177(100) . . . . ?
N6 Zn1 N4 C15 100.6(4) . . . . ?
N5 Zn1 N4 C15 -139.1(4) . . . . ?
Zn2 Zn1 N4 C15 -24.4(4) . . . . ?
O1 Zn1 N5 C21 117.0(5) . . . . ?
O3 Zn1 N5 C21 9.7(5) . . . . ?
N6 Zn1 N5 C21 -97.4(5) . . . . ?
N4 Zn1 N5 C21 -169.9(5) . . . . ?
Zn2 Zn1 N5 C21 85.0(5) . . . . ?
O1 Zn1 N5 C17 -62.4(5) . . . . ?
O3 Zn1 N5 C17 -169.7(4) . . . . ?
N6 Zn1 N5 C17 83.2(4) . . . . ?
N4 Zn1 N5 C17 10.7(4) . . . . ?
Zn2 Zn1 N5 C17 -94.4(4) . . . . ?
O1 Zn1 N6 C23 79.9(4) . . . . ?
O3 Zn1 N6 C23 -175.5(4) . . . . ?
N5 Zn1 N6 C23 -68.1(5) . . . . ?
N4 Zn1 N6 C23 3.9(4) . . . . ?
Zn2 Zn1 N6 C23 109.2(4) . . . . ?
O1 Zn1 N6 C27 -93.2(5) . . . . ?
O3 Zn1 N6 C27 11.4(5) . . . . ?
N5 Zn1 N6 C27 118.8(5) . . . . ?
N4 Zn1 N6 C27 -169.2(5) . . . . ?
Zn2 Zn1 N6 C27 -63.9(5) . . . . ?
O3 Zn1 O1 C1 165.2(4) . . . . ?
N6 Zn1 O1 C1 -89.5(4) . . . . ?
N5 Zn1 O1 C1 57.1(4) . . . . ?
N4 Zn1 O1 C1 -14.6(4) . . . . ?
Zn2 Zn1 O1 C1 146.8(5) . . . . ?
O3 Zn1 O1 Zn2 18.4(3) . . . . ?
N6 Zn1 O1 Zn2 123.7(2) . . . . ?
N5 Zn1 O1 Zn2 -89.7(3) . . . . ?
N4 Zn1 O1 Zn2 -161.4(3) . . . . ?
O2 Zn2 O1 C1 -165.1(4) . . . . ?
N2 Zn2 O1 C1 -57.3(4) . . . . ?
N3 Zn2 O1 C1 89.7(4) . . . . ?
N1 Zn2 O1 C1 14.5(4) . . . . ?
Zn1 Zn2 O1 C1 -146.8(5) . . . . ?
O2 Zn2 O1 Zn1 -18.4(3) . . . . ?
N2 Zn2 O1 Zn1 89.4(3) . . . . ?
N3 Zn2 O1 Zn1 -123.6(3) . . . . ?
N1 Zn2 O1 Zn1 161.3(3) . . . . ?
O1 Zn2 O2 C28 9.6(6) . . . . ?
N2 Zn2 O2 C28 -114.3(6) . . . . ?
N3 Zn2 O2 C28 125.7(6) . . . . ?
N1 Zn2 O2 C28 -135(18) . . . . ?
Zn1 Zn2 O2 C28 0.6(5) . . . . ?
O1 Zn1 O3 C28 -9.8(6) . . . . ?
N6 Zn1 O3 C28 -125.8(6) . . . . ?
N5 Zn1 O3 C28 114.1(6) . . . . ?
N4 Zn1 O3 C28 152(17) . . . . ?
Zn2 Zn1 O3 C28 -0.8(5) . . . . ?
Zn1 O1 C1 C15 42.6(6) . . . . ?
Zn2 O1 C1 C15 -167.4(4) . . . . ?
Zn1 O1 C1 C2 167.6(4) . . . . ?
Zn2 O1 C1 C2 -42.4(6) . . . . ?
C9 N1 C2 C1 -154.3(5) . . . . ?
C3 N1 C2 C1 75.9(6) . . . . ?
Zn2 N1 C2 C1 -40.4(5) . . . . ?
O1 C1 C2 N1 55.9(6) . . . . ?
C15 C1 C2 N1 178.0(5) . . . . ?
C9 N1 C3 C4 91.1(6) . . . . ?
C2 N1 C3 C4 -138.9(5) . . . . ?
Zn2 N1 C3 C4 -25.6(6) . . . . ?
C8 N2 C4 C5 2.0(9) . . . . ?
Zn2 N2 C4 C5 -177.4(5) . . . . ?
C8 N2 C4 C3 177.8(6) . . . . ?
Zn2 N2 C4 C3 -1.5(7) . . . . ?
N1 C3 C4 N2 19.7(8) . . . . ?
N1 C3 C4 C5 -164.4(5) . . . . ?
N2 C4 C5 C6 -1.6(9) . . . . ?
C3 C4 C5 C6 -177.3(6) . . . . ?
C4 C5 C6 C7 0.5(10) . . . . ?
C5 C6 C7 C8 0.2(11) . . . . ?
C4 N2 C8 C7 -1.3(10) . . . . ?
Zn2 N2 C8 C7 178.0(5) . . . . ?
C6 C7 C8 N2 0.2(11) . . . . ?
C3 N1 C9 C10 -148.3(5) . . . . ?
C2 N1 C9 C10 81.9(6) . . . . ?
Zn2 N1 C9 C10 -30.3(5) . . . . ?
C14 N3 C10 C11 -0.7(9) . . . . ?
Zn2 N3 C10 C11 171.7(5) . . . . ?
C14 N3 C10 C9 174.1(5) . . . . ?
Zn2 N3 C10 C9 -13.5(7) . . . . ?
N1 C9 C10 N3 31.2(7) . . . . ?
N1 C9 C10 C11 -154.0(6) . . . . ?
N3 C10 C11 C12 0.6(9) . . . . ?
C9 C10 C11 C12 -173.9(6) . . . . ?
C10 C11 C12 C13 -0.4(10) . . . . ?
C11 C12 C13 C14 0.3(11) . . . . ?
C10 N3 C14 C13 0.6(9) . . . . ?
Zn2 N3 C14 C13 -171.2(5) . . . . ?
C12 C13 C14 N3 -0.4(11) . . . . ?
O1 C1 C15 N4 -55.9(6) . . . . ?
C2 C1 C15 N4 -177.9(5) . . . . ?
C22 N4 C15 C1 154.9(5) . . . . ?
C16 N4 C15 C1 -75.6(6) . . . . ?
Zn1 N4 C15 C1 40.1(5) . . . . ?
C22 N4 C16 C17 -91.5(6) . . . . ?
C15 N4 C16 C17 137.9(5) . . . . ?
Zn1 N4 C16 C17 25.4(6) . . . . ?
C21 N5 C17 C18 -2.2(9) . . . . ?
Zn1 N5 C17 C18 177.3(4) . . . . ?
C21 N5 C17 C16 -178.4(6) . . . . ?
Zn1 N5 C17 C16 1.0(7) . . . . ?
N4 C16 C17 N5 -19.2(8) . . . . ?
N4 C16 C17 C18 164.6(5) . . . . ?
N5 C17 C18 C19 1.4(9) . . . . ?
C16 C17 C18 C19 177.6(6) . . . . ?
C17 C18 C19 C20 -1.0(10) . . . . ?
C18 C19 C20 C21 1.3(10) . . . . ?
C17 N5 C21 C20 2.5(10) . . . . ?
Zn1 N5 C21 C20 -176.9(5) . . . . ?
C19 C20 C21 N5 -2.1(10) . . . . ?
C16 N4 C22 C23 148.3(5) . . . . ?
C15 N4 C22 C23 -81.8(6) . . . . ?
Zn1 N4 C22 C23 30.7(5) . . . . ?
C27 N6 C23 C24 0.9(9) . . . . ?
Zn1 N6 C23 C24 -172.5(5) . . . . ?
C27 N6 C23 C22 -173.1(6) . . . . ?
Zn1 N6 C23 C22 13.5(7) . . . . ?
N4 C22 C23 N6 -31.4(7) . . . . ?
N4 C22 C23 C24 154.5(5) . . . . ?
N6 C23 C24 C25 -0.4(10) . . . . ?
C22 C23 C24 C25 173.5(6) . . . . ?
C23 C24 C25 C26 0.0(10) . . . . ?
C24 C25 C26 C27 -0.1(11) . . . . ?
C23 N6 C27 C26 -1.0(10) . . . . ?
Zn1 N6 C27 C26 171.9(5) . . . . ?
C25 C26 C27 N6 0.6(11) . . . . ?
Zn2 O2 C28 O3 -1.3(10) . . . . ?
Zn2 O2 C28 C29 178.3(4) . . . . ?
Zn1 O3 C28 O2 1.5(10) . . . . ?
Zn1 O3 C28 C29 -178.1(4) . . . . ?
C42 B1 C30 C31 -23.5(8) . . . . ?
C48 B1 C30 C31 96.9(6) . . . . ?
C36 B1 C30 C31 -144.6(5) . . . . ?
C42 B1 C30 C35 159.8(5) . . . . ?
C48 B1 C30 C35 -79.8(7) . . . . ?
C36 B1 C30 C35 38.6(7) . . . . ?
C35 C30 C31 C32 -0.3(8) . . . . ?
B1 C30 C31 C32 -177.3(5) . . . . ?
C30 C31 C32 C33 -0.2(9) . . . . ?
C31 C32 C33 C34 0.6(10) . . . . ?
C32 C33 C34 C35 -0.5(9) . . . . ?
C33 C34 C35 C30 0.1(9) . . . . ?
C31 C30 C35 C34 0.4(8) . . . . ?
B1 C30 C35 C34 177.4(5) . . . . ?
C42 B1 C36 C41 94.2(6) . . . . ?
C48 B1 C36 C41 -24.0(8) . . . . ?
C30 B1 C36 C41 -142.9(5) . . . . ?
C42 B1 C36 C37 -79.8(7) . . . . ?
C48 B1 C36 C37 162.1(5) . . . . ?
C30 B1 C36 C37 43.1(7) . . . . ?
C41 C36 C37 C38 0.4(9) . . . . ?
B1 C36 C37 C38 174.9(6) . . . . ?
C36 C37 C38 C39 -0.8(10) . . . . ?
C37 C38 C39 C40 1.3(10) . . . . ?
C38 C39 C40 C41 -1.4(11) . . . . ?
C39 C40 C41 C36 1.0(10) . . . . ?
C37 C36 C41 C40 -0.5(9) . . . . ?
B1 C36 C41 C40 -174.8(6) . . . . ?
C48 B1 C42 C47 -51.1(7) . . . . ?
C30 B1 C42 C47 69.8(7) . . . . ?
C36 B1 C42 C47 -169.4(5) . . . . ?
C48 B1 C42 C43 128.2(6) . . . . ?
C30 B1 C42 C43 -110.8(6) . . . . ?
C36 B1 C42 C43 10.0(8) . . . . ?
C47 C42 C43 C44 2.5(8) . . . . ?
B1 C42 C43 C44 -176.9(6) . . . . ?
C42 C43 C44 C45 -2.4(9) . . . . ?
C43 C44 C45 C46 0.9(9) . . . . ?
C44 C45 C46 C47 0.1(10) . . . . ?
C45 C46 C47 C42 0.2(10) . . . . ?
C43 C42 C47 C46 -1.4(9) . . . . ?
B1 C42 C47 C46 178.0(6) . . . . ?
C42 B1 C48 C53 145.0(6) . . . . ?
C30 B1 C48 C53 22.4(8) . . . . ?
C36 B1 C48 C53 -96.3(7) . . . . ?
C42 B1 C48 C49 -39.6(8) . . . . ?
C30 B1 C48 C49 -162.2(6) . . . . ?
C36 B1 C48 C49 79.1(7) . . . . ?
C53 C48 C49 C50 2.4(10) . . . . ?
B1 C48 C49 C50 -173.4(6) . . . . ?
C48 C49 C50 C51 -0.3(11) . . . . ?
C49 C50 C51 C52 -1.9(11) . . . . ?
C50 C51 C52 C53 1.8(11) . . . . ?
C51 C52 C53 C48 0.5(10) . . . . ?
C49 C48 C53 C52 -2.5(10) . . . . ?
B1 C48 C53 C52 173.2(6) . . . . ?
C72 B2 C54 C55 -110.8(6) . . . . ?
C60 B2 C54 C55 126.8(6) . . . . ?
C66 B2 C54 C55 9.7(8) . . . . ?
C72 B2 C54 C59 71.7(7) . . . . ?
C60 B2 C54 C59 -50.7(7) . . . . ?
C66 B2 C54 C59 -167.9(5) . . . . ?
C59 C54 C55 C56 1.1(9) . . . . ?
B2 C54 C55 C56 -176.5(6) . . . . ?
C54 C55 C56 C57 -2.2(9) . . . . ?
C55 C56 C57 C58 1.9(10) . . . . ?
C56 C57 C58 C59 -0.8(10) . . . . ?
C57 C58 C59 C54 -0.3(10) . . . . ?
C55 C54 C59 C58 0.1(9) . . . . ?
B2 C54 C59 C58 177.9(6) . . . . ?
C72 B2 C60 C65 21.4(8) . . . . ?
C54 B2 C60 C65 145.3(6) . . . . ?
C66 B2 C60 C65 -97.5(7) . . . . ?
C72 B2 C60 C61 -162.1(6) . . . . ?
C54 B2 C60 C61 -38.3(8) . . . . ?
C66 B2 C60 C61 79.0(7) . . . . ?
C65 C60 C61 C62 2.9(10) . . . . ?
B2 C60 C61 C62 -173.9(6) . . . . ?
C60 C61 C62 C63 -1.0(11) . . . . ?
C61 C62 C63 C64 -1.3(11) . . . . ?
C62 C63 C64 C65 1.7(10) . . . . ?
C61 C60 C65 C64 -2.5(10) . . . . ?
B2 C60 C65 C64 174.2(6) . . . . ?
C63 C64 C65 C60 0.3(10) . . . . ?
C72 B2 C66 C67 -143.1(5) . . . . ?
C54 B2 C66 C67 94.3(6) . . . . ?
C60 B2 C66 C67 -23.5(8) . . . . ?
C72 B2 C66 C71 42.5(7) . . . . ?
C54 B2 C66 C71 -80.1(7) . . . . ?
C60 B2 C66 C71 162.0(5) . . . . ?
C71 C66 C67 C68 -1.2(9) . . . . ?
B2 C66 C67 C68 -176.1(6) . . . . ?
C66 C67 C68 C69 2.0(10) . . . . ?
C67 C68 C69 C70 -1.1(10) . . . . ?
C68 C69 C70 C71 -0.5(10) . . . . ?
C69 C70 C71 C66 1.3(10) . . . . ?
C67 C66 C71 C70 -0.4(9) . . . . ?
B2 C66 C71 C70 174.6(6) . . . . ?
C54 B2 C72 C73 159.2(5) . . . . ?
C60 B2 C72 C73 -79.0(7) . . . . ?
C66 B2 C72 C73 39.3(7) . . . . ?
C54 B2 C72 C77 -24.3(8) . . . . ?
C60 B2 C72 C77 97.6(6) . . . . ?
C66 B2 C72 C77 -144.2(5) . . . . ?
C77 C72 C73 C74 0.3(8) . . . . ?
B2 C72 C73 C74 177.1(5) . . . . ?
C72 C73 C74 C75 0.4(9) . . . . ?
C73 C74 C75 C76 -1.0(9) . . . . ?
C74 C75 C76 C77 1.0(10) . . . . ?
C75 C76 C77 C72 -0.4(10) . . . . ?
C73 C72 C77 C76 -0.3(8) . . . . ?
B2 C72 C77 C76 -177.1(6) . . . . ?
